data_7026453
loop_
_publ_author_name
'Aluri, Bhaskar Reddy'
'Peulecke, Normen'
'Peitz, Stephan'
'Spannenberg, Anke'
'M\"uller, Bernd H'
'Schulz, Stefan'
'Drexler, Hans-Joachim'
'Heller, Detlef'
'Al-Hazmi, Mohammed H'
'Mosa, Fuad M.'
'W\"ohl, Anina'
'M\"uller, Wolfgang'
'Rosenthal, Uwe'

_publ_section_title
;
 Coordination chemistry of new selective ethylene trimerisation ligand
 Ph2PN(iPr)P(Ph)NH(R) (R = iPr, Et) and tests in catalysis.
;
_journal_issue 34
_journal_name_full 'Dalton transactions (Cambridge, England : 2003)'
_journal_page_first 7911
_journal_page_last 7920
_journal_paper_doi 10.1039/c0dt00440e
_journal_volume 39
_journal_year 2010
_chemical_formula_sum 'C51 H67 N4 Ni P4'
_chemical_formula_weight 918.68
_chemical_name_systematic
;
?
;
_space_group_IT_number 2
_symmetry_cell_setting triclinic
_symmetry_space_group_name_Hall '-P 1'
_symmetry_space_group_name_H-M 'P -1'
_atom_sites_solution_hydrogens geom
_atom_sites_solution_primary direct
_atom_sites_solution_secondary difmap
_audit_creation_method SHELXL-97
_cell_angle_alpha 89.596(4)
_cell_angle_beta 87.817(4)
_cell_angle_gamma 69.521(4)
_cell_formula_units_Z 2
_cell_length_a 10.8037(6)
_cell_length_b 11.7151(6)
_cell_length_c 21.2583(10)
_cell_measurement_reflns_used 3783
_cell_measurement_temperature 200(2)
_cell_measurement_theta_max 25.24
_cell_measurement_theta_min 2.06
_cell_volume 2518.7(2)
_computing_cell_refinement X-AREA
_computing_data_collection 'X-AREA (Stoe & Cie, 2005)'
_computing_data_reduction X-AREA
_computing_molecular_graphics 'XP in SHELXTL'
_computing_publication_material 'SHELXTL (Sheldrick, 2008)'
_computing_structure_refinement 'SHELXL-97 (Sheldrick, 2008)'
_computing_structure_solution 'SHELXS-97 (Sheldrick, 2008)'
_diffrn_ambient_temperature 200(2)
_diffrn_measured_fraction_theta_full 0.997
_diffrn_measured_fraction_theta_max 0.997
_diffrn_measurement_device_type 'STOE IPDS II'
_diffrn_measurement_method \w
_diffrn_radiation_monochromator graphite
_diffrn_radiation_source 'fine-focus sealed tube'
_diffrn_radiation_type MoK\a
_diffrn_radiation_wavelength 0.71073
_diffrn_reflns_av_R_equivalents 0.0544
_diffrn_reflns_av_sigmaI/netI 0.1029
_diffrn_reflns_limit_h_max 13
_diffrn_reflns_limit_h_min -13
_diffrn_reflns_limit_k_max 13
_diffrn_reflns_limit_k_min -14
_diffrn_reflns_limit_l_max 26
_diffrn_reflns_limit_l_min -26
_diffrn_reflns_number 30124
_diffrn_reflns_theta_full 26.00
_diffrn_reflns_theta_max 26.00
_diffrn_reflns_theta_min 1.86
_exptl_absorpt_coefficient_mu 0.549
_exptl_absorpt_correction_type none
_exptl_crystal_colour orange
_exptl_crystal_density_diffrn 1.211
_exptl_crystal_density_method 'not measured'
_exptl_crystal_description prism
_exptl_crystal_F_000 978
_exptl_crystal_size_max 0.30
_exptl_crystal_size_mid 0.23
_exptl_crystal_size_min 0.20
_refine_diff_density_max 0.382
_refine_diff_density_min -0.230
_refine_diff_density_rms 0.045
_refine_ls_extinction_method none
_refine_ls_goodness_of_fit_ref 0.783
_refine_ls_hydrogen_treatment mixed
_refine_ls_matrix_type full
_refine_ls_number_parameters 547
_refine_ls_number_reflns 9886
_refine_ls_number_restraints 27
_refine_ls_restrained_S_all 0.783
_refine_ls_R_factor_all 0.0813
_refine_ls_R_factor_gt 0.0371
_refine_ls_shift/su_max 0.001
_refine_ls_shift/su_mean 0.000
_refine_ls_structure_factor_coef Fsqd
_refine_ls_weighting_details 'calc w=1/[\s^2^(Fo^2^)+(0.0290P)^2^+0.0000P] where P=(Fo^2^+2Fc^2^)/3'
_refine_ls_weighting_scheme calc
_refine_ls_wR_factor_gt 0.0679
_refine_ls_wR_factor_ref 0.0739
_reflns_number_gt 5604
_reflns_number_total 9886
_reflns_threshold_expression >2sigma(I)
_cod_data_source_file c0dt00440e.txt
_cod_data_source_block 6
_cod_original_sg_symbol_H-M P-1
_cod_database_code 7026453

loop_
_symmetry_equiv_pos_as_xyz
'x, y, z'
'-x, -y, -z'

loop_
_atom_site_label
_atom_site_type_symbol
_atom_site_fract_x
_atom_site_fract_y
_atom_site_fract_z
_atom_site_U_iso_or_equiv
_atom_site_adp_type
_atom_site_occupancy
_atom_site_symmetry_multiplicity
_atom_site_calc_flag
_atom_site_refinement_flags
_atom_site_disorder_assembly
_atom_site_disorder_group
C49A C 0.7467(10) 0.4707(9) 0.4494(4) 0.121(2) Uiso 0.535(5) 1 d PDU A 1
H49A H 0.6642 0.4696 0.4697 0.182 Uiso 0.535(5) 1 calc PR A 1
H49B H 0.7906 0.3938 0.4266 0.182 Uiso 0.535(5) 1 calc PR A 1
H49C H 0.7271 0.5387 0.4198 0.182 Uiso 0.535(5) 1 calc PR A 1
C50A C 0.8337(8) 0.4855(9) 0.4973(4) 0.1145(18) Uiso 0.535(5) 1 d PDU A 1
H50A H 0.8493 0.4178 0.5276 0.137 Uiso 0.535(5) 1 calc PR A 1
H50B H 0.7865 0.5622 0.5207 0.137 Uiso 0.535(5) 1 calc PR A 1
C51A C 0.9620(7) 0.4884(9) 0.4746(3) 0.1104(18) Uiso 0.535(5) 1 d PDU . 1
H51A H 1.0134 0.4093 0.4543 0.133 Uiso 0.535(5) 1 calc PR A 1
H51B H 0.9482 0.5528 0.4425 0.133 Uiso 0.535(5) 1 calc PR A 1
C49B C 0.7029(9) 0.5182(11) 0.4854(6) 0.125(2) Uiso 0.465(5) 1 d PDU A 2
H49D H 0.6396 0.5373 0.4516 0.188 Uiso 0.465(5) 1 calc PR A 2
H49E H 0.6681 0.5772 0.5198 0.188 Uiso 0.465(5) 1 calc PR A 2
H49F H 0.7166 0.4359 0.5009 0.188 Uiso 0.465(5) 1 calc PR A 2
C50B C 0.8288(8) 0.5245(10) 0.4610(5) 0.1130(18) Uiso 0.465(5) 1 d PDU A 2
H50C H 0.8614 0.4658 0.4256 0.136 Uiso 0.465(5) 1 calc PR A 2
H50D H 0.8123 0.6070 0.4437 0.136 Uiso 0.465(5) 1 calc PR A 2
C51B C 0.9333(4) 0.4992(11) 0.5063(5) 0.1116(19) Uiso 0.465(5) 1 d PDU . 2
H51C H 0.8956 0.5572 0.5416 0.134 Uiso 0.465(5) 1 calc PR A 2
H51D H 0.9451 0.4173 0.5232 0.134 Uiso 0.465(5) 1 calc PR A 2
C1 C 0.6853(3) -0.0734(2) 0.13606(12) 0.0339(6) Uani 1 1 d . . .
C2 C 0.6036(3) -0.0019(3) 0.09153(12) 0.0444(7) Uani 1 1 d . . .
H2A H 0.5142 0.0438 0.1031 0.053 Uiso 1 1 calc R . .
C3 C 0.6497(3) 0.0043(3) 0.03067(13) 0.0589(9) Uani 1 1 d . . .
H3A H 0.5923 0.0550 0.0010 0.071 Uiso 1 1 calc R . .
C4 C 0.7776(3) -0.0621(3) 0.01273(14) 0.0599(9) Uani 1 1 d . . .
H4A H 0.8092 -0.0585 -0.0293 0.072 Uiso 1 1 calc R . .
C5 C 0.8591(3) -0.1335(3) 0.05607(14) 0.0591(9) Uani 1 1 d . . .
H5A H 0.9480 -0.1799 0.0439 0.071 Uiso 1 1 calc R . .
C6 C 0.8146(3) -0.1393(3) 0.11729(13) 0.0496(8) Uani 1 1 d . . .
H6A H 0.8733 -0.1891 0.1468 0.060 Uiso 1 1 calc R . .
C7 C 0.7623(3) -0.0996(3) 0.26038(12) 0.0369(7) Uani 1 1 d . . .
C8 C 0.8304(3) -0.0191(3) 0.25070(13) 0.0495(8) Uani 1 1 d . . .
H8A H 0.8018 0.0430 0.2200 0.059 Uiso 1 1 calc R . .
C9 C 0.9393(3) -0.0291(4) 0.28534(16) 0.0675(10) Uani 1 1 d . . .
H9A H 0.9854 0.0259 0.2781 0.081 Uiso 1 1 calc R . .
C10 C 0.9810(3) -0.1173(4) 0.32980(16) 0.0686(11) Uani 1 1 d . . .
H10A H 1.0566 -0.1241 0.3531 0.082 Uiso 1 1 calc R . .
C11 C 0.9144(3) -0.1963(3) 0.34115(14) 0.0602(9) Uani 1 1 d . . .
H11A H 0.9430 -0.2571 0.3726 0.072 Uiso 1 1 calc R . .
C12 C 0.8050(3) -0.1871(3) 0.30646(12) 0.0452(7) Uani 1 1 d . . .
H12A H 0.7588 -0.2417 0.3145 0.054 Uiso 1 1 calc R . .
C13 C 0.3387(3) -0.2174(2) 0.18951(13) 0.0382(7) Uani 1 1 d . . .
C14 C 0.2536(3) -0.2786(3) 0.20609(16) 0.0579(9) Uani 1 1 d . . .
H14A H 0.2370 -0.2915 0.2493 0.069 Uiso 1 1 calc R . .
C15 C 0.1920(4) -0.3217(3) 0.16029(19) 0.0743(11) Uani 1 1 d . . .
H15A H 0.1353 -0.3649 0.1724 0.089 Uiso 1 1 calc R . .
C16 C 0.2126(4) -0.3021(3) 0.09819(18) 0.0682(10) Uani 1 1 d . . .
H16A H 0.1719 -0.3332 0.0671 0.082 Uiso 1 1 calc R . .
C17 C 0.2922(3) -0.2377(3) 0.08066(15) 0.0638(9) Uani 1 1 d . . .
H17A H 0.3047 -0.2219 0.0374 0.077 Uiso 1 1 calc R . .
C18 C 0.3540(3) -0.1959(3) 0.12590(13) 0.0524(8) Uani 1 1 d . . .
H18A H 0.4087 -0.1510 0.1132 0.063 Uiso 1 1 calc R . .
C19 C 0.3751(3) -0.1692(3) 0.37448(13) 0.0514(8) Uani 1 1 d . . .
H19A H 0.3098 -0.0843 0.3723 0.062 Uiso 1 1 calc R . .
C20 C 0.3162(4) -0.2426(4) 0.41829(15) 0.0821(12) Uani 1 1 d . . .
H20A H 0.2340 -0.2446 0.4012 0.123 Uiso 1 1 calc R . .
H20B H 0.2976 -0.2043 0.4601 0.123 Uiso 1 1 calc R . .
H20C H 0.3794 -0.3260 0.4216 0.123 Uiso 1 1 calc R . .
C21 C 0.4992(3) -0.1633(4) 0.40092(16) 0.0726(11) Uani 1 1 d . . .
H21A H 0.5358 -0.1153 0.3730 0.109 Uiso 1 1 calc R . .
H21B H 0.5638 -0.2460 0.4044 0.109 Uiso 1 1 calc R . .
H21C H 0.4792 -0.1249 0.4427 0.109 Uiso 1 1 calc R . .
C22 C 0.6757(3) -0.3314(3) 0.20488(13) 0.0449(7) Uani 1 1 d . . .
H22A H 0.7670 -0.3318 0.2113 0.054 Uiso 1 1 calc R . .
C23 C 0.6697(3) -0.3646(3) 0.13571(15) 0.0603(9) Uani 1 1 d . . .
H23A H 0.6831 -0.3016 0.1086 0.090 Uiso 1 1 calc R . .
H23B H 0.5830 -0.3703 0.1283 0.090 Uiso 1 1 calc R . .
H23C H 0.7391 -0.4432 0.1260 0.090 Uiso 1 1 calc R . .
C24 C 0.6554(3) -0.4287(3) 0.24743(15) 0.0562(8) Uani 1 1 d . . .
H24A H 0.6583 -0.4063 0.2915 0.084 Uiso 1 1 calc R . .
H24B H 0.7256 -0.5071 0.2383 0.084 Uiso 1 1 calc R . .
H24C H 0.5693 -0.4354 0.2399 0.084 Uiso 1 1 calc R . .
C25 C 0.3549(3) 0.2815(2) 0.14395(12) 0.0382(7) Uani 1 1 d . . .
C26 C 0.3443(3) 0.2881(3) 0.07944(13) 0.0542(8) Uani 1 1 d . . .
H26A H 0.2857 0.2560 0.0599 0.065 Uiso 1 1 calc R . .
C27 C 0.4186(4) 0.3414(3) 0.04270(14) 0.0664(10) Uani 1 1 d D . .
H27A H 0.4105 0.3452 -0.0017 0.080 Uiso 1 1 calc R . .
C28 C 0.5029(4) 0.3879(3) 0.06997(13) 0.0657(10) Uani 1 1 d D . .
H28A H 0.5525 0.4251 0.0448 0.079 Uiso 1 1 calc R . .
C29 C 0.5156(4) 0.3809(3) 0.13354(14) 0.0641(9) Uani 1 1 d D . .
H29A H 0.5751 0.4125 0.1525 0.077 Uiso 1 1 calc R . .
C30 C 0.4429(3) 0.3285(3) 0.17039(14) 0.0518(8) Uani 1 1 d . . .
H30A H 0.4530 0.3244 0.2146 0.062 Uiso 1 1 calc R . .
C31 C 0.1322(3) 0.2039(3) 0.15682(12) 0.0421(7) Uani 1 1 d . . .
C32 C 0.0523(3) 0.3050(3) 0.12535(15) 0.0646(10) Uani 1 1 d . . .
H32A H 0.0744 0.3767 0.1233 0.078 Uiso 1 1 calc R . .
C33 C -0.0607(4) 0.3024(4) 0.09657(17) 0.0854(13) Uani 1 1 d . . .
H33A H -0.1161 0.3727 0.0758 0.102 Uiso 1 1 calc R . .
C34 C -0.0921(4) 0.1979(5) 0.09820(18) 0.0828(13) Uani 1 1 d . . .
H34A H -0.1687 0.1961 0.0784 0.099 Uiso 1 1 calc R . .
C35 C -0.0125(4) 0.0973(4) 0.12834(16) 0.0730(11) Uani 1 1 d . . .
H35A H -0.0337 0.0251 0.1290 0.088 Uiso 1 1 calc R . .
C36 C 0.0981(3) 0.0992(3) 0.15774(13) 0.0518(8) Uani 1 1 d . . .
H36A H 0.1519 0.0285 0.1789 0.062 Uiso 1 1 calc R . .
C37 C 0.2276(3) 0.1717(2) 0.38184(12) 0.0381(7) Uani 1 1 d . . .
C38 C 0.1056(3) 0.1627(3) 0.37011(14) 0.0519(8) Uani 1 1 d . . .
H38A H 0.0755 0.1702 0.3283 0.062 Uiso 1 1 calc R . .
C39 C 0.0279(3) 0.1429(3) 0.41929(17) 0.0655(10) Uani 1 1 d . . .
H39A H -0.0556 0.1374 0.4109 0.079 Uiso 1 1 calc R . .
C40 C 0.0695(4) 0.1313(3) 0.47954(16) 0.0700(10) Uani 1 1 d . . .
H40A H 0.0149 0.1183 0.5129 0.084 Uiso 1 1 calc R . .
C41 C 0.1902(4) 0.1382(3) 0.49187(14) 0.0637(10) Uani 1 1 d . . .
H41A H 0.2196 0.1300 0.5338 0.076 Uiso 1 1 calc R . .
C42 C 0.2688(3) 0.1573(3) 0.44344(13) 0.0493(8) Uani 1 1 d . . .
H42A H 0.3530 0.1607 0.4523 0.059 Uiso 1 1 calc R . .
C43 C 0.5780(3) 0.1969(3) 0.34258(14) 0.0487(8) Uani 1 1 d . . .
H43A H 0.6043 0.1426 0.3046 0.058 Uiso 1 1 calc R . .
C44 C 0.6266(4) 0.3019(4) 0.3313(2) 0.0980(15) Uani 1 1 d . . .
H44A H 0.5837 0.3484 0.2948 0.147 Uiso 1 1 calc R . .
H44B H 0.7226 0.2703 0.3233 0.147 Uiso 1 1 calc R . .
H44C H 0.6051 0.3552 0.3685 0.147 Uiso 1 1 calc R . .
C45 C 0.6426(3) 0.1232(3) 0.39812(16) 0.0751(11) Uani 1 1 d . . .
H45A H 0.6105 0.0552 0.4042 0.113 Uiso 1 1 calc R . .
H45B H 0.6207 0.1749 0.4359 0.113 Uiso 1 1 calc R . .
H45C H 0.7387 0.0914 0.3905 0.113 Uiso 1 1 calc R . .
C46 C 0.1536(3) 0.4064(3) 0.26729(14) 0.0521(8) Uani 1 1 d . . .
H46A H 0.1572 0.4415 0.2245 0.063 Uiso 1 1 calc R . .
C47 C 0.2036(4) 0.4783(3) 0.31220(15) 0.0663(10) Uani 1 1 d . . .
H47A H 0.2961 0.4667 0.3009 0.099 Uiso 1 1 calc R . .
H47B H 0.1974 0.4498 0.3553 0.099 Uiso 1 1 calc R . .
H47C H 0.1499 0.5649 0.3096 0.099 Uiso 1 1 calc R . .
C48 C 0.0088(3) 0.4253(3) 0.28269(18) 0.0750(11) Uani 1 1 d . . .
H48A H -0.0224 0.3794 0.2526 0.112 Uiso 1 1 calc R . .
H48B H -0.0441 0.5122 0.2799 0.112 Uiso 1 1 calc R . .
H48C H -0.0003 0.3966 0.3254 0.112 Uiso 1 1 calc R . .
N1 N 0.5830(2) -0.20832(19) 0.22185(10) 0.0344(5) Uani 1 1 d . . .
N2 N 0.3940(3) -0.2229(2) 0.31167(11) 0.0482(7) Uani 1 1 d . . .
H2 H 0.417(3) -0.306(3) 0.3139(15) 0.075(11) Uiso 1 1 d . . .
N3 N 0.2390(2) 0.27615(19) 0.26317(9) 0.0369(6) Uani 1 1 d . . .
N4 N 0.4343(3) 0.2390(2) 0.35009(12) 0.0459(6) Uani 1 1 d . . .
H4 H 0.403(3) 0.294(3) 0.3796(13) 0.050(9) Uiso 1 1 d . . .
P1 P 0.61323(7) -0.07473(6) 0.21571(3) 0.03135(17) Uani 1 1 d . . .
P2 P 0.41818(7) -0.15166(6) 0.24634(3) 0.03385(17) Uani 1 1 d . . .
P3 P 0.28505(7) 0.19137(6) 0.19565(3) 0.03414(17) Uani 1 1 d . . .
P4 P 0.33914(7) 0.17490(6) 0.31510(3) 0.03407(17) Uani 1 1 d . . .
Ni1 Ni 0.41281(3) 0.03414(3) 0.244229(15) 0.02993(9) Uani 1 1 d . . .

loop_
_atom_site_aniso_label
_atom_site_aniso_U_11
_atom_site_aniso_U_22
_atom_site_aniso_U_33
_atom_site_aniso_U_23
_atom_site_aniso_U_13
_atom_site_aniso_U_12
C1 0.0351(16) 0.0361(16) 0.0330(14) -0.0047(12) 0.0016(12) -0.0158(14)
C2 0.0433(18) 0.0499(19) 0.0359(16) 0.0000(14) 0.0012(14) -0.0114(15)
C3 0.061(2) 0.080(3) 0.0349(17) 0.0113(16) -0.0022(16) -0.024(2)
C4 0.063(2) 0.085(3) 0.0352(17) -0.0091(18) 0.0139(17) -0.033(2)
C5 0.0428(19) 0.084(3) 0.0468(19) -0.0129(18) 0.0111(16) -0.0185(19)
C6 0.0411(18) 0.062(2) 0.0436(17) -0.0034(15) 0.0001(14) -0.0150(16)
C7 0.0331(16) 0.0460(18) 0.0298(14) -0.0067(13) 0.0020(12) -0.0117(14)
C8 0.0492(19) 0.070(2) 0.0392(16) -0.0007(15) -0.0017(14) -0.0326(18)
C9 0.058(2) 0.109(3) 0.052(2) -0.012(2) 0.0008(18) -0.050(2)
C10 0.038(2) 0.109(3) 0.053(2) -0.017(2) -0.0126(17) -0.017(2)
C11 0.050(2) 0.068(2) 0.0426(18) -0.0061(17) -0.0105(16) 0.0049(19)
C12 0.0412(18) 0.0474(19) 0.0386(16) -0.0068(14) -0.0044(14) -0.0046(15)
C13 0.0379(16) 0.0324(16) 0.0461(16) -0.0035(13) -0.0007(13) -0.0147(14)
C14 0.062(2) 0.059(2) 0.060(2) 0.0090(17) -0.0077(17) -0.0304(19)
C15 0.075(3) 0.073(3) 0.098(3) 0.015(2) -0.028(2) -0.053(2)
C16 0.070(3) 0.060(2) 0.080(3) -0.006(2) -0.033(2) -0.026(2)
C17 0.068(2) 0.081(3) 0.0480(19) -0.0052(18) -0.0122(17) -0.031(2)
C18 0.059(2) 0.066(2) 0.0441(18) -0.0008(16) -0.0055(16) -0.0366(19)
C19 0.060(2) 0.052(2) 0.0386(16) 0.0072(15) -0.0003(15) -0.0156(17)
C20 0.075(3) 0.137(4) 0.051(2) 0.029(2) -0.0012(19) -0.059(3)
C21 0.075(3) 0.095(3) 0.055(2) 0.000(2) -0.0015(19) -0.040(2)
C22 0.0419(18) 0.0328(17) 0.0562(18) -0.0039(14) -0.0055(15) -0.0078(15)
C23 0.068(2) 0.0407(19) 0.066(2) -0.0149(16) -0.0008(18) -0.0108(18)
C24 0.057(2) 0.0346(18) 0.072(2) 0.0077(16) -0.0103(18) -0.0093(16)
C25 0.0505(18) 0.0294(15) 0.0307(14) 0.0013(12) -0.0032(13) -0.0089(14)
C26 0.075(2) 0.054(2) 0.0424(17) 0.0055(15) -0.0106(16) -0.0326(19)
C27 0.101(3) 0.070(2) 0.0364(17) 0.0118(17) -0.0018(19) -0.041(2)
C28 0.091(3) 0.062(2) 0.056(2) 0.0103(18) 0.006(2) -0.042(2)
C29 0.083(3) 0.067(2) 0.057(2) -0.0038(18) 0.0045(19) -0.046(2)
C30 0.067(2) 0.058(2) 0.0391(16) 0.0003(15) -0.0001(16) -0.0325(19)
C31 0.0375(17) 0.0503(19) 0.0324(15) -0.0034(14) -0.0041(13) -0.0071(15)
C32 0.060(2) 0.056(2) 0.065(2) -0.0095(18) -0.0198(19) -0.0014(18)
C33 0.055(2) 0.101(3) 0.069(3) -0.021(2) -0.027(2) 0.014(2)
C34 0.040(2) 0.138(4) 0.066(3) -0.026(3) -0.0049(19) -0.025(3)
C35 0.058(2) 0.123(4) 0.057(2) -0.002(2) 0.0011(19) -0.055(3)
C36 0.0462(19) 0.077(2) 0.0386(16) 0.0047(16) -0.0013(14) -0.0304(18)
C37 0.0402(17) 0.0358(16) 0.0333(14) -0.0048(12) 0.0018(13) -0.0074(14)
C38 0.053(2) 0.061(2) 0.0448(17) -0.0089(16) 0.0049(15) -0.0246(18)
C39 0.055(2) 0.082(3) 0.069(2) -0.013(2) 0.0163(19) -0.038(2)
C40 0.076(3) 0.087(3) 0.051(2) -0.0048(19) 0.0269(19) -0.036(2)
C41 0.073(3) 0.076(3) 0.0341(17) 0.0029(16) 0.0072(17) -0.017(2)
C42 0.0511(19) 0.056(2) 0.0366(16) -0.0006(14) 0.0004(14) -0.0142(17)
C43 0.051(2) 0.057(2) 0.0451(17) -0.0029(15) -0.0063(15) -0.0279(17)
C44 0.101(3) 0.111(4) 0.117(3) 0.037(3) -0.035(3) -0.078(3)
C45 0.060(2) 0.089(3) 0.076(2) 0.020(2) -0.017(2) -0.024(2)
C46 0.064(2) 0.0363(19) 0.0424(17) -0.0036(14) 0.0001(16) -0.0007(17)
C47 0.084(3) 0.0384(19) 0.062(2) -0.0093(17) -0.0024(19) -0.0030(19)
C48 0.050(2) 0.068(3) 0.085(3) -0.014(2) -0.002(2) 0.0076(19)
N1 0.0367(13) 0.0272(13) 0.0387(13) -0.0011(10) -0.0037(10) -0.0102(11)
N2 0.0701(19) 0.0389(16) 0.0390(14) 0.0075(12) 0.0022(13) -0.0238(15)
N3 0.0397(14) 0.0309(13) 0.0324(12) -0.0010(10) -0.0021(10) -0.0025(11)
N4 0.0471(16) 0.0477(16) 0.0440(15) -0.0121(13) -0.0037(13) -0.0176(14)
P1 0.0338(4) 0.0319(4) 0.0287(4) 0.0004(3) -0.0025(3) -0.0118(4)
P2 0.0391(4) 0.0324(4) 0.0317(4) 0.0023(3) -0.0014(3) -0.0146(4)
P3 0.0372(4) 0.0325(4) 0.0303(4) -0.0005(3) -0.0034(3) -0.0089(4)
P4 0.0382(4) 0.0332(4) 0.0295(4) -0.0018(3) -0.0022(3) -0.0108(4)
Ni1 0.0329(2) 0.0285(2) 0.02819(18) 0.00017(15) -0.00124(15) -0.01046(16)

loop_
_atom_type_symbol
_atom_type_description
_atom_type_scat_dispersion_real
_atom_type_scat_dispersion_imag
_atom_type_scat_source
C C 0.0033 0.0016 'International Tables Vol C Tables 4.2.6.8 and 6.1.1.4'
H H 0.0000 0.0000 'International Tables Vol C Tables 4.2.6.8 and 6.1.1.4'
N N 0.0061 0.0033 'International Tables Vol C Tables 4.2.6.8 and 6.1.1.4'
P P 0.1023 0.0942 'International Tables Vol C Tables 4.2.6.8 and 6.1.1.4'
Ni Ni 0.3393 1.1124 'International Tables Vol C Tables 4.2.6.8 and 6.1.1.4'

loop_
_geom_angle_atom_site_label_1
_geom_angle_atom_site_label_2
_geom_angle_atom_site_label_3
_geom_angle
_geom_angle_site_symmetry_1
C49A C50A C51A 116.4(7) .
C51A C51A C50A 112.3(8) 2_766
C51B C50B C49B 115.8(8) .
C51B C51B C50B 126.2(11) 2_766
C2 C1 C6 117.7(3) .
C2 C1 P1 117.4(2) .
C6 C1 P1 124.9(2) .
C3 C2 C1 121.2(3) .
C4 C3 C2 120.4(3) .
C5 C4 C3 119.0(3) .
C4 C5 C6 121.1(3) .
C5 C6 C1 120.6(3) .
C12 C7 C8 118.1(3) .
C12 C7 P1 123.9(2) .
C8 C7 P1 117.8(2) .
C9 C8 C7 120.5(3) .
C10 C9 C8 120.4(3) .
C9 C10 C11 120.4(3) .
C10 C11 C12 119.7(3) .
C7 C12 C11 120.9(3) .
C14 C13 C18 117.1(3) .
C14 C13 P2 123.9(2) .
C18 C13 P2 118.7(2) .
C13 C14 C15 120.9(3) .
C16 C15 C14 120.3(3) .
C15 C16 C17 120.0(3) .
C16 C17 C18 119.7(3) .
C17 C18 C13 121.9(3) .
N2 C19 C21 113.7(3) .
N2 C19 C20 108.6(3) .
C21 C19 C20 109.8(2) .
N1 C22 C24 112.0(2) .
N1 C22 C23 113.0(2) .
C24 C22 C23 110.0(2) .
C26 C25 C30 117.6(3) .
C26 C25 P3 124.5(2) .
C30 C25 P3 116.88(19) .
C25 C26 C27 120.6(3) .
C28 C27 C26 120.4(3) .
C27 C28 C29 119.7(3) .
C28 C29 C30 120.6(3) .
C29 C30 C25 121.1(3) .
C32 C31 C36 118.2(3) .
C32 C31 P3 125.9(3) .
C36 C31 P3 115.9(2) .
C31 C32 C33 120.4(4) .
C34 C33 C32 120.2(4) .
C35 C34 C33 119.7(4) .
C34 C35 C36 120.7(4) .
C35 C36 C31 120.8(3) .
C42 C37 C38 117.9(3) .
C42 C37 P4 122.1(2) .
C38 C37 P4 119.1(2) .
C39 C38 C37 120.0(3) .
C40 C39 C38 121.0(3) .
C39 C40 C41 119.8(3) .
C40 C41 C42 119.9(3) .
C41 C42 C37 121.4(3) .
N4 C43 C45 111.3(3) .
N4 C43 C44 111.4(3) .
C45 C43 C44 110.8(3) .
N3 C46 C47 112.7(2) .
N3 C46 C48 113.2(3) .
C47 C46 C48 110.6(3) .
C22 N1 P1 126.73(18) .
C22 N1 P2 133.56(18) .
P1 N1 P2 99.54(11) .
C19 N2 P2 123.9(2) .
C46 N3 P3 125.73(18) .
C46 N3 P4 134.01(18) .
P3 N3 P4 99.49(11) .
C43 N4 P4 124.3(2) .
N1 P1 C7 104.94(12) .
N1 P1 C1 106.34(11) .
C7 P1 C1 98.55(12) .
N1 P1 Ni1 93.00(8) .
C7 P1 Ni1 126.90(9) .
C1 P1 Ni1 123.90(9) .
C7 P1 P2 126.26(9) .
C1 P1 P2 126.16(8) .
Ni1 P1 P2 52.51(2) .
N2 P2 N1 110.18(12) .
N2 P2 C13 99.85(13) .
N1 P2 C13 103.27(11) .
N2 P2 Ni1 124.14(10) .
N1 P2 Ni1 92.53(8) .
C13 P2 Ni1 124.31(9) .
N2 P2 P1 129.15(10) .
C13 P2 P1 123.28(9) .
Ni1 P2 P1 52.56(2) .
N3 P3 C31 106.64(12) .
N3 P3 C25 104.05(11) .
C31 P3 C25 102.28(13) .
N3 P3 Ni1 92.93(8) .
C31 P3 Ni1 126.64(10) .
C25 P3 Ni1 120.64(9) .
C31 P3 P4 130.58(9) .
C25 P3 P4 118.87(9) .
Ni1 P3 P4 52.58(2) .
N4 P4 N3 109.79(12) .
N4 P4 C37 99.66(13) .
N3 P4 C37 104.45(12) .
N4 P4 Ni1 123.38(10) .
N3 P4 Ni1 92.63(8) .
C37 P4 Ni1 124.73(9) .
N4 P4 P3 125.85(9) .
C37 P4 P3 127.02(9) .
Ni1 P4 P3 52.74(2) .
P4 Ni1 P2 129.35(3) .
P4 Ni1 P1 130.35(3) .
P2 Ni1 P1 74.93(3) .
P4 Ni1 P3 74.68(3) .
P2 Ni1 P3 130.64(3) .
P1 Ni1 P3 126.17(3) .

loop_
_geom_bond_atom_site_label_1
_geom_bond_atom_site_label_2
_geom_bond_distance
_geom_bond_site_symmetry_2
C49A C50A 1.462(4) .
C50A C51A 1.462(4) .
C51A C51A 1.462(4) 2_766
C49B C50B 1.463(4) .
C50B C51B 1.462(4) .
C51B C51B 1.462(4) 2_766
C1 C2 1.382(4) .
C1 C6 1.384(4) .
C1 P1 1.839(3) .
C2 C3 1.379(4) .
C3 C4 1.368(4) .
C4 C5 1.363(4) .
C5 C6 1.380(4) .
C7 C12 1.383(4) .
C7 C8 1.395(4) .
C7 P1 1.834(3) .
C8 C9 1.381(4) .
C9 C10 1.363(5) .
C10 C11 1.372(5) .
C11 C12 1.389(4) .
C13 C14 1.385(4) .
C13 C18 1.388(4) .
C13 P2 1.829(3) .
C14 C15 1.391(4) .
C15 C16 1.362(5) .
C16 C17 1.368(5) .
C17 C18 1.377(4) .
C19 N2 1.457(4) .
C19 C21 1.497(4) .
C19 C20 1.529(4) .
C22 N1 1.477(3) .
C22 C24 1.520(4) .
C22 C23 1.533(4) .
C25 C26 1.380(4) .
C25 C30 1.392(4) .
C25 P3 1.835(3) .
C26 C27 1.393(4) .
C27 C28 1.361(3) .
C28 C29 1.363(3) .
C29 C30 1.374(4) .
C31 C32 1.383(4) .
C31 C36 1.400(4) .
C31 P3 1.833(3) .
C32 C33 1.396(5) .
C33 C34 1.379(5) .
C34 C35 1.365(5) .
C35 C36 1.377(4) .
C37 C42 1.389(4) .
C37 C38 1.391(4) .
C37 P4 1.835(3) .
C38 C39 1.385(4) .
C39 C40 1.364(4) .
C40 C41 1.370(4) .
C41 C42 1.376(4) .
C43 N4 1.458(4) .
C43 C45 1.501(4) .
C43 C44 1.512(4) .
C46 N3 1.482(3) .
C46 C47 1.511(4) .
C46 C48 1.524(4) .
N1 P1 1.710(2) .
N1 P2 1.729(2) .
N2 P2 1.674(2) .
N3 P3 1.707(2) .
N3 P4 1.723(2) .
N4 P4 1.668(2) .
P1 Ni1 2.1590(8) .
P1 P2 2.6255(10) .
P2 Ni1 2.1573(8) .
P3 Ni1 2.1603(8) .
P3 P4 2.6180(9) .
P4 Ni1 2.1558(8) .
